data_7212315
loop_
_publ_author_name
'Jha, Sushil'
'Silversides, Jon D.'
'Boyle, Ross W.'
'Archibald, Stephen J.'

_publ_section_title
;
 Hydrogen bonded dimers vs. one-dimensional chains in
 2-thiooxoimidazolidin-4-one (thiohydantoin) drug derivatives
;
_journal_issue 6
_journal_name_full CrystEngComm
_journal_page_first 1730
_journal_paper_doi 10.1039/b924683e
_journal_volume 12
_journal_year 2010
_chemical_formula_moiety 'C9 H14 N2 O S'
_chemical_formula_sum 'C9 H14 N2 O S'
_chemical_formula_weight 198.28
_chemical_name_systematic
;
?
;
_space_group_IT_number 14
_symmetry_cell_setting monoclinic
_symmetry_space_group_name_Hall '-P 2ybc'
_symmetry_space_group_name_H-M 'P 1 21/c 1'
_atom_sites_solution_hydrogens geom
_atom_sites_solution_primary direct
_atom_sites_solution_secondary difmap
_audit_creation_method SHELXL-97
_cell_angle_alpha 90.00
_cell_angle_beta 95.960(9)
_cell_angle_gamma 90.00
_cell_formula_units_Z 4
_cell_length_a 9.5863(11)
_cell_length_b 9.2632(7)
_cell_length_c 11.9253(12)
_cell_measurement_reflns_used 309
_cell_measurement_temperature 150(2)
_cell_measurement_theta_max 64.84
_cell_measurement_theta_min 7.78
_cell_volume 1053.24(18)
_computing_cell_refinement 'X-AREA (Stoe & Cie, 2002)'
_computing_data_collection 'X-AREA (Stoe & Cie, 2002)'
_computing_data_reduction 'X-RED (Stoe & Cie, 2002)'
_computing_molecular_graphics 'ORTEP III (Farrugia, 1997)'
_computing_publication_material 'SHELXL97(Sheldrick, 1997) and WinGX (Farrugia, 1999)'
_computing_structure_refinement 'SHELXL97 (Sheldrick, 1997)'
_computing_structure_solution 'SHELXS97 (Sheldrick, 1997)'
_diffrn_ambient_temperature 150(2)
_diffrn_measured_fraction_theta_full 0.990
_diffrn_measured_fraction_theta_max 0.990
_diffrn_measurement_device_type 'Stoe IPDS-II image plate'
_diffrn_measurement_method '\w scans, 155 frames at 1\% intervals, exposure time 1 minute'
_diffrn_radiation_monochromator graphite
_diffrn_radiation_source 'fine-focus sealed tube'
_diffrn_radiation_type MoK\a
_diffrn_radiation_wavelength 0.71073
_diffrn_reflns_av_R_equivalents 0.0356
_diffrn_reflns_av_sigmaI/netI 0.0313
_diffrn_reflns_limit_h_max 15
_diffrn_reflns_limit_h_min -14
_diffrn_reflns_limit_k_max 13
_diffrn_reflns_limit_k_min -14
_diffrn_reflns_limit_l_max 19
_diffrn_reflns_limit_l_min -18
_diffrn_reflns_number 12811
_diffrn_reflns_theta_full 34.77
_diffrn_reflns_theta_max 34.77
_diffrn_reflns_theta_min 2.79
_exptl_absorpt_coefficient_mu 0.272
_exptl_absorpt_correction_type none
_exptl_crystal_colour colourless
_exptl_crystal_density_diffrn 1.250
_exptl_crystal_density_method 'not measured'
_exptl_crystal_description block
_exptl_crystal_F_000 424
_exptl_crystal_size_max 0.33
_exptl_crystal_size_mid 0.29
_exptl_crystal_size_min 0.23
_refine_diff_density_max 0.580
_refine_diff_density_min -0.455
_refine_diff_density_rms 0.077
_refine_ls_extinction_coef 0.041(7)
_refine_ls_extinction_expression Fc^*^=kFc[1+0.001xFc^2^\l^3^/sin(2\q)]^-1/4^
_refine_ls_extinction_method SHELXL
_refine_ls_goodness_of_fit_ref 1.129
_refine_ls_hydrogen_treatment mixed
_refine_ls_matrix_type full
_refine_ls_number_parameters 125
_refine_ls_number_reflns 4526
_refine_ls_number_restraints 0
_refine_ls_restrained_S_all 1.129
_refine_ls_R_factor_all 0.0675
_refine_ls_R_factor_gt 0.0501
_refine_ls_shift/su_max 0.038
_refine_ls_shift/su_mean 0.004
_refine_ls_structure_factor_coef Fsqd
_refine_ls_weighting_details 'calc w=1/[\s^2^(Fo^2^)+(0.0911P)^2^+0.0000P] where P=(Fo^2^+2Fc^2^)/3'
_refine_ls_weighting_scheme calc
_refine_ls_wR_factor_gt 0.1373
_refine_ls_wR_factor_ref 0.1487
_reflns_number_gt 3342
_reflns_number_total 4526
_reflns_threshold_expression >2sigma(I)
_cod_data_source_file b924683e.txt
_cod_data_source_block sja10_06
_cod_depositor_comments
;
The following automatic conversions were performed:

'_symmetry_cell_setting' value 'Monoclinic' changed to 'monoclinic'
according to /home/saulius/struct/CIF-dictionaries/cif_core.dic
dictionary named 'cif_core.dic' version 2.4.2 from 2011-04-26.

Automatic conversion script
Id: cif_fix_values 1891 2012-01-12 08:04:46Z andrius 
;
_cod_original_sg_symbol_H-M P21/c
_cod_database_code 7212315

loop_
_symmetry_equiv_pos_as_xyz
'x, y, z'
'-x, y+1/2, -z+1/2'
'-x, -y, -z'
'x, -y-1/2, z-1/2'

loop_
_atom_site_label
_atom_site_type_symbol
_atom_site_fract_x
_atom_site_fract_y
_atom_site_fract_z
_atom_site_U_iso_or_equiv
_atom_site_adp_type
_atom_site_occupancy
_atom_site_symmetry_multiplicity
_atom_site_calc_flag
_atom_site_refinement_flags
C1 C 0.67551(11) -0.04611(12) 0.00151(9) 0.0246(2) Uani 1 1 d .
C2 C 0.64248(13) -0.15165(13) -0.17211(10) 0.0276(2) Uani 1 1 d .
C3 C 0.63538(12) -0.26971(12) -0.08481(9) 0.0271(2) Uani 1 1 d .
H3 H 0.5399(18) -0.3094(19) -0.0908(15) 0.032 Uiso 1 1 d .
C4 C 0.68172(13) 0.11365(14) -0.17006(11) 0.0310(2) Uani 1 1 d .
H4A H 0.6433 0.1898 -0.1238 0.037 Uiso 1 1 calc R
H4B H 0.6242 0.1117 -0.2440 0.037 Uiso 1 1 calc R
C5 C 0.82934(16) 0.15216(16) -0.18817(13) 0.0388(3) Uani 1 1 d .
H5 H 0.8422 0.2364 -0.2314 0.047 Uiso 1 1 calc R
C6 C 0.94270(17) 0.08069(18) -0.15006(15) 0.0437(3) Uani 1 1 d .
H6A H 0.9352 -0.0042 -0.1064 0.052 Uiso 1 1 calc R
H6B H 1.0323 0.1139 -0.1661 0.052 Uiso 1 1 calc R
C7 C 0.73892(15) -0.39385(14) -0.09944(11) 0.0320(2) Uani 1 1 d .
H7 H 0.7171 -0.4329 -0.1775 0.038 Uiso 1 1 calc R
C8 C 0.89040(16) -0.34311(17) -0.08808(16) 0.0443(3) Uani 1 1 d .
H8A H 0.9010 -0.2651 -0.1421 0.066 Uiso 1 1 calc R
H8B H 0.9517 -0.4238 -0.1035 0.066 Uiso 1 1 calc R
H8C H 0.9162 -0.3077 -0.0113 0.066 Uiso 1 1 calc R
C9 C 0.7166(2) -0.51565(15) -0.01738(14) 0.0441(3) Uani 1 1 d .
H9A H 0.6181 -0.5457 -0.0270 0.066 Uiso 1 1 calc R
H9B H 0.7410 -0.4819 0.0601 0.066 Uiso 1 1 calc R
H9C H 0.7764 -0.5977 -0.0324 0.066 Uiso 1 1 calc R
N1 N 0.66906(11) -0.02478(11) -0.11482(8) 0.02621(19) Uani 1 1 d .
N2 N 0.66193(11) -0.18728(11) 0.01906(8) 0.02696(19) Uani 1 1 d .
H2 H 0.6552(19) -0.225(2) 0.0813(16) 0.032 Uiso 1 1 d .
O1 O 0.62834(12) -0.16440(11) -0.27427(8) 0.0368(2) Uani 1 1 d .
S1 S 0.69663(3) 0.08394(3) 0.09715(3) 0.03076(10) Uani 1 1 d .

loop_
_atom_site_aniso_label
_atom_site_aniso_U_11
_atom_site_aniso_U_22
_atom_site_aniso_U_33
_atom_site_aniso_U_23
_atom_site_aniso_U_13
_atom_site_aniso_U_12
C1 0.0250(4) 0.0273(5) 0.0211(4) -0.0025(4) 0.0013(3) 0.0023(3)
C2 0.0314(5) 0.0300(5) 0.0214(5) -0.0017(4) 0.0022(4) 0.0016(4)
C3 0.0321(5) 0.0272(5) 0.0221(5) -0.0022(4) 0.0032(4) -0.0003(4)
C4 0.0340(6) 0.0300(5) 0.0282(5) 0.0053(4) -0.0009(4) 0.0026(4)
C5 0.0395(6) 0.0406(7) 0.0361(7) 0.0133(5) 0.0034(5) -0.0029(5)
C6 0.0343(6) 0.0522(9) 0.0447(8) 0.0110(6) 0.0043(6) -0.0019(5)
C7 0.0422(6) 0.0270(5) 0.0273(5) -0.0034(4) 0.0063(5) 0.0040(4)
C8 0.0390(7) 0.0410(7) 0.0544(9) -0.0003(6) 0.0126(6) 0.0086(5)
C9 0.0609(9) 0.0278(6) 0.0457(8) 0.0041(5) 0.0152(7) 0.0078(6)
N1 0.0302(4) 0.0267(4) 0.0214(4) 0.0004(3) 0.0017(3) 0.0010(3)
N2 0.0345(5) 0.0271(4) 0.0195(4) -0.0006(3) 0.0041(3) 0.0013(3)
O1 0.0512(6) 0.0388(5) 0.0201(4) -0.0027(3) 0.0021(4) 0.0022(4)
S1 0.03699(17) 0.02856(15) 0.02585(16) -0.00601(10) -0.00095(11) 0.00322(10)

loop_
_atom_type_symbol
_atom_type_description
_atom_type_scat_dispersion_real
_atom_type_scat_dispersion_imag
_atom_type_scat_source
C C 0.0033 0.0016 'International Tables Vol C Tables 4.2.6.8 and 6.1.1.4'
N N 0.0061 0.0033 'International Tables Vol C Tables 4.2.6.8 and 6.1.1.4'
O O 0.0106 0.0060 'International Tables Vol C Tables 4.2.6.8 and 6.1.1.4'
S S 0.1246 0.1234 'International Tables Vol C Tables 4.2.6.8 and 6.1.1.4'
H H 0.0000 0.0000 'International Tables Vol C Tables 4.2.6.8 and 6.1.1.4'

loop_
_geom_angle_atom_site_label_1
_geom_angle_atom_site_label_2
_geom_angle_atom_site_label_3
_geom_angle
N2 C1 N1 107.45(9)
N2 C1 S1 127.75(9)
N1 C1 S1 124.80(9)
O1 C2 N1 125.30(11)
O1 C2 C3 127.51(11)
N1 C2 C3 107.19(9)
N2 C3 C2 100.94(9)
N2 C3 C7 115.49(10)
C2 C3 C7 112.65(9)
N2 C3 H3 109.7(10)
C2 C3 H3 109.2(10)
C7 C3 H3 108.6(10)
N1 C4 C5 113.62(10)
N1 C4 H4A 108.8
C5 C4 H4A 108.8
N1 C4 H4B 108.8
C5 C4 H4B 108.8
H4A C4 H4B 107.7
C6 C5 C4 126.23(13)
C6 C5 H5 116.9
C4 C5 H5 116.9
C5 C6 H6A 120.0
C5 C6 H6B 120.0
H6A C6 H6B 120.0
C8 C7 C9 111.64(13)
C8 C7 C3 112.34(11)
C9 C7 C3 110.18(11)
C8 C7 H7 107.5
C9 C7 H7 107.5
C3 C7 H7 107.5
C7 C8 H8A 109.5
C7 C8 H8B 109.5
H8A C8 H8B 109.5
C7 C8 H8C 109.5
H8A C8 H8C 109.5
H8B C8 H8C 109.5
C7 C9 H9A 109.5
C7 C9 H9B 109.5
H9A C9 H9B 109.5
C7 C9 H9C 109.5
H9A C9 H9C 109.5
H9B C9 H9C 109.5
C2 N1 C1 111.15(10)
C2 N1 C4 123.44(10)
C1 N1 C4 125.34(10)
C1 N2 C3 113.11(9)
C1 N2 H2 125.1(13)
C3 N2 H2 121.0(13)

loop_
_geom_bond_atom_site_label_1
_geom_bond_atom_site_label_2
_geom_bond_distance
C1 N2 1.3328(15)
C1 N1 1.3963(14)
C1 S1 1.6568(11)
C2 O1 1.2175(14)
C2 N1 1.3700(15)
C2 C3 1.5163(17)
C3 N2 1.4549(15)
C3 C7 1.5408(17)
C3 H3 0.982(17)
C4 N1 1.4524(15)
C4 C5 1.497(2)
C4 H4A 0.9900
C4 H4B 0.9900
C5 C6 1.313(2)
C5 H5 0.9500
C6 H6A 0.9500
C6 H6B 0.9500
C7 C8 1.519(2)
C7 C9 1.523(2)
C7 H7 1.0000
C8 H8A 0.9800
C8 H8B 0.9800
C8 H8C 0.9800
C9 H9A 0.9800
C9 H9B 0.9800
C9 H9C 0.9800
N2 H2 0.830(18)

loop_
_geom_hbond_atom_site_label_D
_geom_hbond_atom_site_label_H
_geom_hbond_atom_site_label_A
_geom_hbond_distance_DH
_geom_hbond_distance_HA
_geom_hbond_distance_DA
_geom_hbond_angle_DHA
_geom_hbond_site_symmetry_A
N2 H2 O1 0.830(18) 2.042(19) 2.8688(14) 174.2(18) 4_556

loop_
_geom_torsion_atom_site_label_1
_geom_torsion_atom_site_label_2
_geom_torsion_atom_site_label_3
_geom_torsion_atom_site_label_4
_geom_torsion
O1 C2 C3 N2 179.30(12)
N1 C2 C3 N2 -0.35(12)
O1 C2 C3 C7 55.55(17)
N1 C2 C3 C7 -124.10(11)
N1 C4 C5 C6 -6.8(2)
N2 C3 C7 C8 -54.66(15)
C2 C3 C7 C8 60.60(15)
N2 C3 C7 C9 70.50(15)
C2 C3 C7 C9 -174.24(12)
O1 C2 N1 C1 178.31(12)
C3 C2 N1 C1 -2.03(13)
O1 C2 N1 C4 1.05(19)
C3 C2 N1 C4 -179.30(10)
N2 C1 N1 C2 3.81(13)
S1 C1 N1 C2 -176.29(9)
N2 C1 N1 C4 -178.99(10)
S1 C1 N1 C4 0.91(16)
C5 C4 N1 C2 -93.10(15)
C5 C4 N1 C1 90.03(15)
N1 C1 N2 C3 -4.11(13)
S1 C1 N2 C3 175.98(9)
C2 C3 N2 C1 2.78(12)
C7 C3 N2 C1 124.56(11)
